data_4061859
_journal_name_full Organometallics
_journal_year 2003
_chemical_formula_moiety 'C25 H15 N O11 Os4'
_chemical_formula_sum 'C25 H15 N O11 Os4'
_chemical_formula_weight 1266.19
_space_group_IT_number 14
_symmetry_cell_setting monoclinic
_symmetry_space_group_name_Hall '-P 2ybc'
_symmetry_space_group_name_H-M 'P 1 21/c 1'
_cell_angle_alpha 90
_cell_angle_beta 110.38(2)
_cell_angle_gamma 90
_cell_formula_units_Z 4
_cell_length_a 9.668(2)
_cell_length_b 25.949(7)
_cell_length_c 12.453(3)
_cell_measurement_temperature 298.2
_cell_volume 2928(1)
_diffrn_ambient_temperature 298.2
_exptl_crystal_density_diffrn 2.872
_cod_depositor_comments
;
The following automatic conversions were performed:

'_atom_site_thermal_displace_type' tag value 'Uij' was replaced with
'Uani' value 56 times.

Automatic conversion script
Id: cif_fix_values 1646 2011-03-28 12:23:43Z adriana 
;
_cod_original_sg_symbol_H-M 'P 21/c'
_cod_database_code 4061859

loop_
_symmetry_equiv_pos_as_xyz
'  +x,  +y,  +z'
'  -x,1/2+y,1/2-z'
'  -x,  -y,  -z'
'  +x,1/2-y,1/2+z'

loop_
_atom_site_aniso_label
_atom_site_aniso_U_11
_atom_site_aniso_U_22
_atom_site_aniso_U_33
_atom_site_aniso_U_12
_atom_site_aniso_U_13
_atom_site_aniso_U_23
Os(1) 0.072(1) 0.0472(8) 0.0346(7) 0.0030(8) 0.0219(8) 0.0045(6)
Os(2) 0.058(1) 0.0385(7) 0.0411(7) 0.0058(7) 0.0199(7) 0.0000(6)
Os(3) 0.052(1) 0.0429(7) 0.0426(7) 0.0030(7) 0.0198(7) 0.0014(6)
Os(4) 0.056(1) 0.0386(7) 0.0357(7) 0.0000(7) 0.0209(7) 0.0018(6)
O(1) 0.15(4) 0.10(2) 0.09(2) 0.08(2) 0.03(2) 0.04(2)
O(2) 0.20(4) 0.18(3) 0.09(2) -0.09(3) 0.11(3) -0.03(2)
O(3) 0.23(4) 0.07(2) 0.07(2) -0.02(2) 0.05(2) -0.04(2)
O(4) 0.12(4) 0.15(3) 0.11(3) -0.01(2) 0.07(3) -0.04(2)
O(5) 0.22(4) 0.04(1) 0.09(2) -0.01(2) 0.04(2) -0.02(1)
O(6) 0.13(4) 0.12(2) 0.10(2) 0.04(2) 0.02(2) 0.04(2)
O(7) 0.11(3) 0.09(2) 0.09(2) 0.02(2) 0.05(2) 0.00(2)
O(8) 0.10(3) 0.10(2) 0.13(3) -0.03(2) 0.06(2) -0.07(2)
O(9) 0.09(3) 0.14(3) 0.10(2) 0.00(2) 0.07(2) 0.06(2)
O(10) 0.16(4) 0.08(2) 0.10(2) -0.04(2) 0.10(3) -0.01(2)
O(11) 0.12(3) 0.03(1) 0.11(2) 0.03(2) 0.06(2) 0.02(1)
N(1) 0.05(2) 0.05(2) 0.05(2) -0.01(1) 0.02(2) 0.00(1)
C(7) 0.02(2) 0.10(3) 0.05(2) 0.01(2) 0.00(2) -0.01(2)
C(10) 0.07(3) 0.04(2) 0.07(3) -0.01(2) 0.02(2) 0.01(2)
C(11) 0.06(3) 0.09(3) 0.04(2) -0.02(2) 0.03(2) 0.00(2)
C(12) 0.11(4) 0.05(2) 0.05(2) 0.01(2) 0.04(2) -0.01(2)
C(13) 0.03(3) 0.09(3) 0.06(2) 0.03(2) -0.01(2) 0.03(2)
C(14) 0.08(4) 0.11(4) 0.06(3) 0.01(3) 0.01(3) 0.01(3)
C(15) 0.11(5) 0.12(4) 0.03(2) -0.01(3) 0.02(3) 0.04(2)
C(16) 0.09(4) 0.06(2) 0.08(3) -0.01(2) 0.05(3) 0.01(2)
C(17) 0.07(3) 0.05(2) 0.02(1) 0.01(2) 0.02(2) 0.00(1)
C(18) 0.09(4) 0.06(2) 0.08(3) -0.02(2) 0.06(3) -0.02(2)
C(19) 0.10(3) 0.03(2) 0.03(2) 0.03(2) 0.03(2) 0.00(1)
C(20) 0.05(3) 0.04(2) 0.05(2) 0.00(2) 0.03(2) -0.01(2)
C(21) 0.03(3) 0.08(3) 0.08(3) -0.01(2) 0.01(2) -0.03(2)
C(22) 0.09(4) 0.05(2) 0.08(3) -0.02(2) 0.04(3) 0.01(2)
C(23) 0.04(3) 0.11(4) 0.06(2) 0.01(2) 0.02(2) -0.02(2)
C(24) 0.11(5) 0.05(2) 0.10(4) -0.04(3) 0.05(4) -0.03(2)
C(25) 0.11(5) 0.07(3) 0.10(3) 0.00(3) 0.07(3) -0.01(2)

loop_
_atom_site_label
_atom_site_fract_x
_atom_site_fract_y
_atom_site_fract_z
_atom_site_U_iso_or_equiv
_atom_site_thermal_displace_type
_atom_site_calc_flag
_atom_site_calc_attached_atom
Os(1) 0.3095(2) 0.37368(5) 0.4828(1) 0.0504(5) Uani ? ?
Os(2) 0.4547(2) 0.30270(5) 0.6503(1) 0.0450(4) Uani ? ?
Os(3) 0.1692(2) 0.34576(5) 0.6467(1) 0.0450(4) Uani ? ?
Os(4) 0.4115(2) 0.41198(5) 0.7026(1) 0.0420(4) Uani ? ?
O(1) 0.103(4) 0.460(1) 0.375(2) 0.12(1) Uani ? ?
O(2) 0.537(4) 0.399(1) 0.374(3) 0.14(2) Uani ? ?
O(3) 0.172(4) 0.3033(10) 0.282(2) 0.12(1) Uani ? ?
O(4) 0.723(4) 0.322(1) 0.586(3) 0.12(1) Uani ? ?
O(5) 0.336(4) 0.2148(8) 0.478(2) 0.12(1) Uani ? ?
O(6) 0.600(4) 0.232(1) 0.855(3) 0.12(1) Uani ? ?
O(7) -0.054(4) 0.431(1) 0.570(2) 0.09(1) Uani ? ?
O(8) -0.027(4) 0.289(1) 0.432(3) 0.11(1) Uani ? ?
O(9) -0.002(3) 0.295(1) 0.785(2) 0.10(1) Uani ? ?
O(10) 0.622(4) 0.4590(10) 0.593(2) 0.10(1) Uani ? ?
O(11) 0.255(3) 0.5153(8) 0.672(2) 0.08(1) Uani ? ?
N(1) 0.306(3) 0.3803(9) 0.802(2) 0.051(9) Uani ? ?
C(1) 0.178(4) 0.429(1) 0.413(3) 0.057(9) Uani ? ?
C(2) 0.449(5) 0.390(1) 0.409(3) 0.062(10) Uani ? ?
C(3) 0.222(5) 0.327(2) 0.362(4) 0.08(1) Uani ? ?
C(4) 0.625(5) 0.315(2) 0.614(4) 0.08(1) Uani ? ?
C(5) 0.377(4) 0.247(1) 0.542(3) 0.056(9) Uani ? ?
C(6) 0.540(4) 0.258(1) 0.776(3) 0.058(9) Uani ? ?
C(7) 0.039(4) 0.400(2) 0.601(3) 0.06(1) Uani ? ?
C(8) 0.051(5) 0.311(1) 0.514(4) 0.08(1) Uani ? ?
C(9) 0.063(4) 0.312(1) 0.738(3) 0.045(8) Uani ? ?
C(10) 0.532(5) 0.443(1) 0.622(3) 0.06(1) Uani ? ?
C(11) 0.308(4) 0.474(1) 0.683(3) 0.06(1) Uani ? ?
C(12) 0.731(5) 0.367(1) 0.952(3) 0.06(1) Uani ? ?
C(13) 0.782(4) 0.333(1) 1.051(3) 0.07(1) Uani ? ?
C(14) 0.738(6) 0.341(2) 1.144(4) 0.09(2) Uani ? ?
C(15) 0.642(6) 0.377(2) 1.133(3) 0.09(2) Uani ? ?
C(16) 0.583(5) 0.408(1) 1.042(3) 0.08(2) Uani ? ?
C(17) 0.640(4) 0.404(1) 0.951(2) 0.05(1) Uani ? ?
C(18) 0.585(5) 0.442(1) 0.846(3) 0.07(1) Uani ? ?
C(19) 0.628(4) 0.490(1) 0.849(2) 0.05(1) Uani ? ?
C(20) 0.750(4) 0.518(1) 0.948(3) 0.05(1) Uani ? ?
C(21) 0.845(4) 0.496(1) 1.060(3) 0.07(1) Uani ? ?
C(22) 0.948(5) 0.528(1) 1.130(3) 0.07(2) Uani ? ?
C(23) 0.973(4) 0.576(2) 1.107(3) 0.07(1) Uani ? ?
C(24) 0.892(6) 0.595(1) 1.006(4) 0.09(2) Uani ? ?
C(25) 0.780(6) 0.569(2) 0.922(4) 0.09(2) Uani ? ?
H(1) 0.7636 0.3620 0.8892 0.0780 Uani ? ?
H(2) 0.8452 0.3044 1.0515 0.0825 Uani ? ?
H(3) 0.7778 0.3220 1.2125 0.1071 Uani ? ?
H(4) 0.6089 0.3813 1.1959 0.1103 Uani ? ?
H(5) 0.5068 0.4321 1.0388 0.0901 Uani ? ?
H(6) 0.5793 0.5105 0.7832 0.0612 Uani ? ?
H(7) 0.8324 0.4617 1.0813 0.0826 Uani ? ?
H(8) 1.0079 0.5141 1.2026 0.0880 Uani ? ?
H(9) 1.0466 0.5958 1.1605 0.0825 Uani ? ?
H(10) 0.9118 0.6296 0.9896 0.1035 Uani ? ?
H(11) 0.7257 0.5848 0.8507 0.1029 Uani ? ?
H(12) 0.2577 0.4040 0.8353 0.0609 Uani ? ?
H(13) 0.3629 0.3569 0.8590 0.0609 Uani ? ?
H(14) 0.5449 0.3560 0.7409 0.0608 Uani ? ?
H(15) 0.2857 0.2870 0.6788 0.0608 Uani ? ?

loop_
_geom_bond_atom_site_label_1
_geom_bond_atom_site_label_2
_geom_bond_distance
_geom_bond_site_symmetry_1
_geom_bond_site_symmetry_2
_geom_bond_publ_flag
Os(1) Os(2) 2.770(2) ? ? yes
Os(1) Os(3) 2.908(2) ? ? yes
Os(1) Os(4) 2.752(2) ? ? yes
Os(1) C(1) 1.91(4) ? ? yes
Os(1) C(2) 1.92(4) ? ? yes
Os(1) C(3) 1.89(4) ? ? yes
Os(2) Os(3) 2.964(2) ? ? yes
Os(2) Os(4) 2.972(2) ? ? yes
Os(2) C(4) 1.88(5) ? ? yes
Os(2) C(5) 1.93(4) ? ? yes
Os(2) C(6) 1.90(4) ? ? yes
Os(3) Os(4) 2.791(2) ? ? yes
Os(3) N(1) 2.12(2) ? ? yes
Os(3) C(7) 1.85(4) ? ? yes
Os(3) C(8) 1.89(4) ? ? yes
Os(3) C(9) 1.99(3) ? ? yes
Os(4) N(1) 2.03(2) ? ? yes
Os(4) C(10) 1.95(4) ? ? yes
Os(4) C(11) 1.86(4) ? ? yes
Os(4) C(18) 2.13(4) ? ? yes
O(1) C(1) 1.08(4) ? ? yes
O(2) C(2) 1.11(4) ? ? yes
O(3) C(3) 1.12(4) ? ? yes
O(4) C(4) 1.13(5) ? ? yes
O(5) C(5) 1.13(4) ? ? yes
O(6) C(6) 1.16(4) ? ? yes
O(7) C(7) 1.16(4) ? ? yes
O(8) C(8) 1.18(4) ? ? yes
O(9) C(9) 1.09(3) ? ? yes
O(10) C(10) 1.13(4) ? ? yes
O(11) C(11) 1.18(4) ? ? yes
C(12) C(13) 1.46(4) ? ? yes
C(12) C(17) 1.30(4) ? ? yes
C(13) C(14) 1.38(5) ? ? yes
C(14) C(15) 1.28(6) ? ? yes
C(15) C(16) 1.36(5) ? ? yes
C(16) C(17) 1.43(4) ? ? yes
C(17) C(18) 1.58(4) ? ? yes
C(18) C(19) 1.31(4) ? ? yes
C(19) C(20) 1.56(5) ? ? yes
C(20) C(21) 1.49(5) ? ? yes
C(20) C(25) 1.42(4) ? ? yes
C(21) C(22) 1.35(5) ? ? yes
C(22) C(23) 1.32(5) ? ? yes
C(23) C(24) 1.33(5) ? ? yes
C(24) C(25) 1.39(6) ? ? yes
